data_4331134
loop_
_publ_author_name
'Shengwen Liang'
'Haoshuang Wang'
'Tapash Deb'
'Jeffrey L. Petersen'
'Gordon T. Yee'
'Michael P. Jensen'

_publ_section_title
;
 Structural and Spectroscopic Trends in a Series of Half-Sandwich
 Scorpionate Complexes
;
_journal_name_full 'Inorganic Chemistry'
_journal_page_first 12707
_journal_page_last 12719
_journal_paper_doi 10.1021/ic301409s
_journal_volume 51
_journal_year 2012
_chemical_formula_sum 'C22 H32.5 B2 F4 Fe N9.5'
_chemical_formula_weight 583.55
_chemical_name_systematic
; 
 ? 
;
_space_group_IT_number 148
_symmetry_cell_setting hexagonal
_symmetry_space_group_name_Hall '-R 3'
_symmetry_space_group_name_H-M 'R -3 :H'
_atom_sites_solution_hydrogens geom
_atom_sites_solution_primary direct
_atom_sites_solution_secondary difmap
_audit_creation_method SHELXL-97
_cell_angle_alpha 90.00
_cell_angle_beta 90.00
_cell_angle_gamma 120.00
_cell_formula_units_Z 6
_cell_length_a 11.6034(6)
_cell_length_b 11.6034(6)
_cell_length_c 37.8900(26)
_cell_measurement_reflns_used 7254
_cell_measurement_temperature 293(2)
_cell_measurement_theta_max 27.48
_cell_measurement_theta_min 2.29
_cell_volume 4418.0(4)
_computing_structure_refinement 'SHELXL-97 (Sheldrick, 1997)'
_computing_structure_solution 'SHELXS-97 (Sheldrick, 1990)'
_diffrn_ambient_temperature 293(2)
_diffrn_measured_fraction_theta_full 0.992
_diffrn_measured_fraction_theta_max 0.992
_diffrn_radiation_monochromator graphite
_diffrn_radiation_source 'fine-focus sealed tube'
_diffrn_radiation_type MoK\a
_diffrn_radiation_wavelength 0.71073
_diffrn_reflns_av_R_equivalents 0.0378
_diffrn_reflns_av_sigmaI/netI 0.0478
_diffrn_reflns_limit_h_max 14
_diffrn_reflns_limit_h_min -15
_diffrn_reflns_limit_k_max 14
_diffrn_reflns_limit_k_min -15
_diffrn_reflns_limit_l_max 47
_diffrn_reflns_limit_l_min -49
_diffrn_reflns_number 9721
_diffrn_reflns_theta_full 27.51
_diffrn_reflns_theta_max 27.51
_diffrn_reflns_theta_min 2.10
_diffrn_standards_decay_% none
_exptl_absorpt_coefficient_mu 0.566
_exptl_absorpt_correction_type semi-empirical
_exptl_absorpt_process_details SADABS
_exptl_crystal_colour 'light orange'
_exptl_crystal_density_diffrn 1.316
_exptl_crystal_description 'irregular fragment'
_exptl_crystal_F_000 1818
_exptl_crystal_size_max 0.42
_exptl_crystal_size_mid 0.40
_exptl_crystal_size_min 0.14
_refine_diff_density_max 0.563
_refine_diff_density_min -0.319
_refine_diff_density_rms 0.060
_refine_ls_extinction_method none
_refine_ls_goodness_of_fit_ref 1.052
_refine_ls_hydrogen_treatment mixed
_refine_ls_matrix_type full
_refine_ls_number_parameters 115
_refine_ls_number_reflns 2248
_refine_ls_number_restraints 0
_refine_ls_restrained_S_all 1.052
_refine_ls_R_factor_all 0.0474
_refine_ls_R_factor_gt 0.0448
_refine_ls_shift/su_max 0.001
_refine_ls_shift/su_mean 0.000
_refine_ls_structure_factor_coef Fsqd
_refine_ls_weighting_details 'calc w=1/[\s^2^(Fo^2^)+(0.0827P)^2^+2.4880P] where P=(Fo^2^+2Fc^2^)/3'
_refine_ls_weighting_scheme calc
_refine_ls_wR_factor_gt 0.1352
_refine_ls_wR_factor_ref 0.1382
_reflns_number_gt 2048
_reflns_number_total 2248
_reflns_threshold_expression >2sigma(I)
_cod_data_source_file ic301409s_si_002_3.cif
_cod_data_source_block 3Fe
_cod_original_sg_symbol_H-M 'R -3'
_cod_original_formula_sum 'C22 H32.50 B2 F4 Fe N9.50'
_cod_database_code 4331134

loop_
_symmetry_equiv_pos_as_xyz
'x, y, z'
'-y, x-y, z'
'-x+y, -x, z'
'x+2/3, y+1/3, z+1/3'
'-y+2/3, x-y+1/3, z+1/3'
'-x+y+2/3, -x+1/3, z+1/3'
'x+1/3, y+2/3, z+2/3'
'-y+1/3, x-y+2/3, z+2/3'
'-x+y+1/3, -x+2/3, z+2/3'
'-x, -y, -z'
'y, -x+y, -z'
'x-y, x, -z'
'-x+2/3, -y+1/3, -z+1/3'
'y+2/3, -x+y+1/3, -z+1/3'
'x-y+2/3, x+1/3, -z+1/3'
'-x+1/3, -y+2/3, -z+2/3'
'y+1/3, -x+y+2/3, -z+2/3'
'x-y+1/3, x+2/3, -z+2/3'

loop_
_atom_site_label
_atom_site_type_symbol
_atom_site_fract_x
_atom_site_fract_y
_atom_site_fract_z
_atom_site_U_iso_or_equiv
_atom_site_adp_type
_atom_site_occupancy
_atom_site_symmetry_multiplicity
_atom_site_calc_flag
_atom_site_refinement_flags
Fe1 Fe 1.0000 1.0000 0.086305(10) 0.04396(18) Uani 1 3 d S
N1 N 0.84052(14) 0.97536(14) 0.11982(4) 0.0465(3) Uani 1 1 d .
N2 N 0.86965(13) 0.98965(13) 0.15502(4) 0.0442(3) Uani 1 1 d .
N3 N 0.85858(19) 0.83555(18) 0.05111(5) 0.0636(4) Uani 1 1 d .
C1 C 0.72078(17) 0.96581(18) 0.11652(5) 0.0525(4) Uani 1 1 d .
C2 C 0.67386(19) 0.97418(19) 0.14935(6) 0.0562(5) Uani 1 1 d .
H2 H 0.5932 0.9698 0.1543 0.067 Uiso 1 1 calc R
C3 C 0.76970(17) 0.99030(15) 0.17341(5) 0.0493(4) Uani 1 1 d .
C4 C 0.7698(2) 1.0052(2) 0.21237(6) 0.0669(5) Uani 1 1 d .
H4A H 0.7703 0.9312 0.2235 0.100 Uiso 1 1 calc R
H4B H 0.6915 1.0076 0.2194 0.100 Uiso 1 1 calc R
H4C H 0.8475 1.0864 0.2193 0.100 Uiso 1 1 calc R
C5 C 0.6562(2) 0.9508(3) 0.08140(7) 0.0753(6) Uani 1 1 d .
H5A H 0.7207 0.9716 0.0630 0.113 Uiso 1 1 calc R
H5B H 0.6214 1.0103 0.0800 0.113 Uiso 1 1 calc R
H5C H 0.5850 0.8608 0.0786 0.113 Uiso 1 1 calc R
C6 C 0.7692(2) 0.7526(2) 0.03760(5) 0.0605(5) Uani 1 1 d .
C7 C 0.6501(3) 0.6460(3) 0.02144(9) 0.0970(9) Uani 1 1 d .
H7A H 0.5766 0.6605 0.0255 0.146 Uiso 1 1 calc R
H7B H 0.6308 0.5624 0.0316 0.146 Uiso 1 1 calc R
H7C H 0.6640 0.6445 -0.0035 0.146 Uiso 1 1 calc R
B1 B 1.0000 1.0000 0.16877(9) 0.0444(6) Uani 1 3 d S
H1B H 1.0000 1.0000 0.1946 0.053 Uiso 1 3 calc SR
B2 B 0.6667 0.3333 0.02564(19) 0.0874(15) Uani 1 3 d S
F1 F 0.6667 0.3333 -0.00812(16) 0.241(4) Uani 1 3 d S
F2 F 0.7720(2) 0.4490(2) 0.03633(9) 0.1389(9) Uani 1 1 d .

loop_
_atom_site_aniso_label
_atom_site_aniso_U_11
_atom_site_aniso_U_22
_atom_site_aniso_U_33
_atom_site_aniso_U_23
_atom_site_aniso_U_13
_atom_site_aniso_U_12
Fe1 0.0449(2) 0.0449(2) 0.0420(3) 0.000 0.000 0.02247(10)
N1 0.0431(7) 0.0504(7) 0.0486(8) 0.0003(6) -0.0002(6) 0.0253(6)
N2 0.0433(7) 0.0432(7) 0.0463(7) 0.0012(5) 0.0046(5) 0.0217(5)
N3 0.0676(10) 0.0634(10) 0.0553(9) -0.0069(8) -0.0069(8) 0.0294(9)
C1 0.0447(8) 0.0490(9) 0.0677(11) 0.0022(8) -0.0012(7) 0.0263(7)
C2 0.0470(9) 0.0514(9) 0.0778(13) 0.0057(8) 0.0096(8) 0.0302(8)
C3 0.0501(8) 0.0378(7) 0.0612(10) 0.0042(7) 0.0132(7) 0.0229(6)
C4 0.0775(13) 0.0613(11) 0.0634(12) 0.0015(9) 0.0227(10) 0.0357(10)
C5 0.0627(12) 0.0940(16) 0.0813(15) -0.0064(12) -0.0177(11) 0.0482(12)
C6 0.0713(12) 0.0587(11) 0.0542(10) -0.0057(8) -0.0117(9) 0.0345(10)
C7 0.096(2) 0.0729(15) 0.104(2) -0.0197(15) -0.0448(18) 0.0290(15)
B1 0.0462(9) 0.0462(9) 0.0409(14) 0.000 0.000 0.0231(5)
B2 0.080(2) 0.080(2) 0.103(4) 0.000 0.000 0.0398(10)
F1 0.307(6) 0.307(6) 0.109(4) 0.000 0.000 0.153(3)
F2 0.0889(12) 0.0857(12) 0.226(3) -0.0132(14) -0.0065(15) 0.0312(10)

loop_
_atom_type_symbol
_atom_type_description
_atom_type_scat_dispersion_real
_atom_type_scat_dispersion_imag
_atom_type_scat_source
C C 0.0033 0.0016 'International Tables Vol C Tables 4.2.6.8 and 6.1.1.4'
H H 0.0000 0.0000 'International Tables Vol C Tables 4.2.6.8 and 6.1.1.4'
B B 0.0013 0.0007 'International Tables Vol C Tables 4.2.6.8 and 6.1.1.4'
N N 0.0061 0.0033 'International Tables Vol C Tables 4.2.6.8 and 6.1.1.4'
F F 0.0171 0.0103 'International Tables Vol C Tables 4.2.6.8 and 6.1.1.4'
Fe Fe 0.3463 0.8444 'International Tables Vol C Tables 4.2.6.8 and 6.1.1.4'

loop_
_geom_angle_atom_site_label_1
_geom_angle_atom_site_label_2
_geom_angle_atom_site_label_3
_geom_angle
_geom_angle_site_symmetry_1
_geom_angle_site_symmetry_3
N1 Fe1 N1 88.45(5) 3_675 2_765
N1 Fe1 N1 88.45(5) 3_675 .
N1 Fe1 N1 88.45(5) 2_765 .
N1 Fe1 N3 179.26(6) 3_675 .
N1 Fe1 N3 92.26(6) 2_765 .
N1 Fe1 N3 91.33(6) . .
N1 Fe1 N3 91.33(6) 3_675 3_675
N1 Fe1 N3 179.26(6) 2_765 3_675
N1 Fe1 N3 92.26(6) . 3_675
N3 Fe1 N3 87.96(7) . 3_675
N1 Fe1 N3 92.26(6) 3_675 2_765
N1 Fe1 N3 91.33(6) 2_765 2_765
N1 Fe1 N3 179.26(6) . 2_765
N3 Fe1 N3 87.96(7) . 2_765
N3 Fe1 N3 87.96(7) 3_675 2_765
C1 N1 N2 106.49(14) . .
C1 N1 Fe1 138.13(13) . .
N2 N1 Fe1 114.71(10) . .
C3 N2 N1 110.00(14) . .
C3 N2 B1 129.22(17) . .
N1 N2 B1 120.76(16) . .
C6 N3 Fe1 166.54(19) . .
N1 C1 C2 109.78(17) . .
N1 C1 C5 122.01(18) . .
C2 C1 C5 128.20(18) . .
C3 C2 C1 106.62(15) . .
N2 C3 C2 107.10(16) . .
N2 C3 C4 124.08(18) . .
C2 C3 C4 128.83(18) . .
N3 C6 C7 177.3(3) . .
N2 B1 N2 109.26(12) . 2_765
N2 B1 N2 109.26(12) . 3_675
N2 B1 N2 109.26(12) 2_765 3_675
F1 B2 F2 107.5(3) . 3_665
F1 B2 F2 107.5(3) . .
F2 B2 F2 111.4(3) 3_665 .
F1 B2 F2 107.5(3) . 2_655
F2 B2 F2 111.4(3) 3_665 2_655
F2 B2 F2 111.4(3) . 2_655

loop_
_geom_bond_atom_site_label_1
_geom_bond_atom_site_label_2
_geom_bond_distance
_geom_bond_site_symmetry_2
Fe1 N1 2.1423(14) 3_675
Fe1 N1 2.1423(14) 2_765
Fe1 N1 2.1423(14) .
Fe1 N3 2.2318(18) .
Fe1 N3 2.2318(18) 3_675
Fe1 N3 2.2318(18) 2_765
N1 C1 1.343(2) .
N1 N2 1.3655(19) .
N2 C3 1.356(2) .
N2 B1 1.5465(17) .
N3 C6 1.125(3) .
C1 C2 1.380(3) .
C1 C5 1.494(3) .
C2 C3 1.377(3) .
C3 C4 1.486(3) .
C6 C7 1.451(3) .
B1 N2 1.5465(17) 2_765
B1 N2 1.5465(17) 3_675
B2 F1 1.279(9) .
B2 F2 1.349(3) 3_665
B2 F2 1.349(3) .
B2 F2 1.349(3) 2_655
